data_7016508
loop_
_publ_author_name
'Liu, Xiao-Min'
'Xie, Lin-Hua'
'Lin, Jian-Bin'
'Lin, Rui-Biao'
'Zhang, Jie-Peng'
'Chen, Xiao-Ming'

_publ_section_title
;
 Flexible porous coordination polymers constructed from
 1,2-bis(4-pyridyl)hydrazine via solvothermal in situ reduction of
 4,4'-azopyridine.
;
_journal_issue 34
_journal_name_full 'Dalton transactions (Cambridge, England : 2003)'
_journal_page_first 8549
_journal_page_last 8554
_journal_paper_doi 10.1039/c1dt10682a
_journal_volume 40
_journal_year 2011
_chemical_formula_sum 'C29 H29 N4 O10.5 Zn2'
_chemical_formula_weight 732.30
_chemical_name_systematic
;
?
;
_space_group_IT_number 2
_symmetry_cell_setting triclinic
_symmetry_space_group_name_Hall '-P 1'
_symmetry_space_group_name_H-M 'P -1'
_atom_sites_solution_hydrogens geom
_atom_sites_solution_primary direct
_atom_sites_solution_secondary difmap
_audit_creation_method SHELXL-97
_cell_angle_alpha 110.788(12)
_cell_angle_beta 93.326(13)
_cell_angle_gamma 90.408(12)
_cell_formula_units_Z 4
_cell_length_a 10.877(7)
_cell_length_b 17.619(12)
_cell_length_c 20.499(14)
_cell_measurement_temperature 293(2)
_cell_volume 3665(4)
_computing_cell_refinement 'Bruker SMART'
_computing_data_collection 'Bruker SMART'
_computing_data_reduction 'Bruker SAINT'
_computing_molecular_graphics 'Bruker SHELXTL'
_computing_publication_material 'Bruker SHELXTL'
_computing_structure_refinement 'SHELXL-97 (Sheldrick, 1997)'
_computing_structure_solution 'SHELXS-97 (Sheldrick, 1990)'
_diffrn_ambient_temperature 293(2)
_diffrn_measured_fraction_theta_full 0.986
_diffrn_measured_fraction_theta_max 0.986
_diffrn_measurement_device_type 'CCD area detector'
_diffrn_measurement_method 'phi and omega scans'
_diffrn_radiation_monochromator graphite
_diffrn_radiation_source 'fine-focus sealed tube'
_diffrn_radiation_type MoK\a
_diffrn_radiation_wavelength 0.71073
_diffrn_reflns_av_R_equivalents 0.0636
_diffrn_reflns_av_sigmaI/netI 0.1211
_diffrn_reflns_limit_h_max 13
_diffrn_reflns_limit_h_min -12
_diffrn_reflns_limit_k_max 21
_diffrn_reflns_limit_k_min -21
_diffrn_reflns_limit_l_max 25
_diffrn_reflns_limit_l_min -24
_diffrn_reflns_number 28005
_diffrn_reflns_theta_full 26.00
_diffrn_reflns_theta_max 26.00
_diffrn_reflns_theta_min 1.06
_exptl_absorpt_coefficient_mu 1.363
_exptl_absorpt_correction_T_max 0.8013
_exptl_absorpt_correction_T_min 0.7628
_exptl_absorpt_correction_type multi-scan
_exptl_absorpt_process_details 'Blessing, R. H. (1995) Acta Cryst. A51, 33-38.'
_exptl_crystal_colour 'pale yellow'
_exptl_crystal_density_diffrn 1.327
_exptl_crystal_description block
_exptl_crystal_F_000 1500
_exptl_crystal_size_max 0.21
_exptl_crystal_size_mid 0.18
_exptl_crystal_size_min 0.17
_platon_squeeze_details
;
;
_refine_diff_density_max 1.065
_refine_diff_density_min -0.620
_refine_diff_density_rms 0.102
_refine_ls_extinction_method none
_refine_ls_goodness_of_fit_ref 1.004
_refine_ls_hydrogen_treatment constr
_refine_ls_matrix_type full
_refine_ls_number_parameters 721
_refine_ls_number_reflns 14215
_refine_ls_number_restraints 0
_refine_ls_restrained_S_all 1.004
_refine_ls_R_factor_all 0.0969
_refine_ls_R_factor_gt 0.0544
_refine_ls_shift/su_max 0.001
_refine_ls_shift/su_mean 0.000
_refine_ls_structure_factor_coef Fsqd
_refine_ls_weighting_details 'calc w=1/[\s^2^(Fo^2^)+(0.0130P)^2^+0.0000P] where P=(Fo^2^+2Fc^2^)/3'
_refine_ls_weighting_scheme calc
_refine_ls_wR_factor_gt 0.1346
_refine_ls_wR_factor_ref 0.1469
_reflns_number_gt 7436
_reflns_number_total 14215
_reflns_threshold_expression >2sigma(I)
_cod_data_source_file c1dt10682a.txt
_cod_data_source_block 2a
_cod_depositor_comments
;
The following automatic conversions were performed:

'_symmetry_cell_setting' value 'Triclinic' changed to 'triclinic'
according to /home/saulius/struct/CIF-dictionaries/cif_core.dic
dictionary named 'cif_core.dic' version 2.4.1 from 2010-06-29.

Automatic conversion script
Id: cif_fix_values 1715 2011-07-08 13:25:40Z adriana 
;
_cod_original_sg_symbol_H-M P-1
_cod_original_formula_sum 'C29 H29 N4 O10.50 Zn2'
_cod_database_code 7016508

loop_
_symmetry_equiv_pos_as_xyz
'x, y, z'
'-x, -y, -z'

loop_
_atom_site_label
_atom_site_type_symbol
_atom_site_fract_x
_atom_site_fract_y
_atom_site_fract_z
_atom_site_U_iso_or_equiv
_atom_site_adp_type
_atom_site_occupancy
_atom_site_symmetry_multiplicity
_atom_site_calc_flag
_atom_site_refinement_flags
Zn1 Zn 0.81675(5) 0.56118(4) 0.77262(3) 0.02770(16) Uani 1 1 d .
Zn2 Zn 0.82175(5) 0.44178(3) 0.84484(3) 0.02797(16) Uani 1 1 d .
Zn3 Zn 0.85660(5) 0.06026(4) 0.27563(3) 0.02762(16) Uani 1 1 d .
Zn4 Zn 0.86766(5) -0.05801(4) 0.34917(3) 0.02795(16) Uani 1 1 d .
C1 C 0.8203(5) 0.6204(3) 0.9272(3) 0.0356(14) Uani 1 1 d .
C2 C 0.8198(5) 0.6876(3) 0.9965(3) 0.0344(13) Uani 1 1 d .
C3 C 0.8009(5) 0.7669(3) 1.0024(3) 0.0440(16) Uani 1 1 d .
H3A H 0.7833 0.7787 0.9622 0.053 Uiso 1 1 calc R
C4 C 0.8072(5) 0.8274(3) 1.0646(3) 0.0442(16) Uani 1 1 d .
H4B H 0.7951 0.8804 1.0669 0.053 Uiso 1 1 calc R
C5 C 0.8314(5) 0.8121(3) 1.1253(3) 0.0365(14) Uani 1 1 d .
C6 C 0.8464(5) 0.7332(3) 1.1211(3) 0.0419(15) Uani 1 1 d .
H6A H 0.8603 0.7219 1.1618 0.050 Uiso 1 1 calc R
C7 C 0.8411(5) 0.6704(3) 1.0571(3) 0.0406(15) Uani 1 1 d .
H7A H 0.8518 0.6172 1.0547 0.049 Uiso 1 1 calc R
C8 C 0.8436(5) 0.8796(3) 1.1954(3) 0.0352(14) Uani 1 1 d .
C9 C 0.5838(5) 0.5008(3) 0.8042(3) 0.0335(13) Uani 1 1 d .
C10 C 0.4457(5) 0.5023(3) 0.8055(3) 0.0368(14) Uani 1 1 d .
C11 C 0.3805(6) 0.5586(4) 0.7860(4) 0.065(2) Uani 1 1 d .
H11A H 0.4229 0.5954 0.7716 0.078 Uiso 1 1 calc R
C12 C 0.2557(5) 0.5615(4) 0.7872(4) 0.062(2) Uani 1 1 d .
H12A H 0.2138 0.6000 0.7737 0.075 Uiso 1 1 calc R
C13 C 0.1916(5) 0.5084(3) 0.8082(3) 0.0371(14) Uani 1 1 d .
C14 C 0.2546(6) 0.4543(4) 0.8289(4) 0.067(2) Uani 1 1 d .
H14A H 0.2120 0.4187 0.8444 0.081 Uiso 1 1 calc R
C15 C 0.3800(5) 0.4509(4) 0.8275(4) 0.073(3) Uani 1 1 d .
H15A H 0.4211 0.4128 0.8418 0.087 Uiso 1 1 calc R
C16 C 0.0546(5) 0.5117(4) 0.8098(3) 0.0414(15) Uani 1 1 d .
C17 C 0.8287(5) 0.3802(3) 0.6942(3) 0.0338(13) Uani 1 1 d .
C18 C 0.8429(5) 0.3140(3) 0.6266(3) 0.0368(14) Uani 1 1 d .
C19 C 0.8511(6) 0.3301(3) 0.5656(3) 0.0498(17) Uani 1 1 d .
H19A H 0.8469 0.3834 0.5674 0.060 Uiso 1 1 calc R
C20 C 0.8652(6) 0.2688(4) 0.5023(3) 0.0508(17) Uani 1 1 d .
H20A H 0.8739 0.2812 0.4623 0.061 Uiso 1 1 calc R
C21 C 0.8662(5) 0.1888(3) 0.4986(3) 0.0398(14) Uani 1 1 d .
C22 C 0.8608(5) 0.1721(3) 0.5600(3) 0.0416(15) Uani 1 1 d .
H22A H 0.8649 0.1188 0.5584 0.050 Uiso 1 1 calc R
C23 C 0.8494(5) 0.2334(3) 0.6222(3) 0.0403(15) Uani 1 1 d .
H23A H 0.8459 0.2212 0.6627 0.048 Uiso 1 1 calc R
C24 C 0.8723(5) 0.1212(4) 0.4292(3) 0.0383(14) Uani 1 1 d .
C25 C 0.8432(5) 0.3944(3) 0.9697(3) 0.0412(15) Uani 1 1 d .
H25A H 0.8401 0.4501 0.9934 0.049 Uiso 1 1 calc R
C26 C 0.8595(5) 0.3462(4) 1.0082(3) 0.0472(16) Uani 1 1 d .
H26A H 0.8672 0.3686 1.0568 0.057 Uiso 1 1 calc R
C27 C 0.8645(5) 0.2633(4) 0.9742(3) 0.0454(16) Uani 1 1 d .
C28 C 0.8487(6) 0.2324(3) 0.9015(3) 0.0497(17) Uani 1 1 d .
H28A H 0.8490 0.1767 0.8772 0.060 Uiso 1 1 calc R
C29 C 0.8328(5) 0.2853(4) 0.8662(3) 0.0440(15) Uani 1 1 d .
H29A H 0.8227 0.2643 0.8177 0.053 Uiso 1 1 calc R
C30 C 0.9060(6) 0.2056(4) 1.1216(3) 0.0513(18) Uani 1 1 d .
C31 C 0.8167(6) 0.1477(4) 1.1088(3) 0.0541(19) Uani 1 1 d .
H31A H 0.7667 0.1326 1.0676 0.065 Uiso 1 1 calc R
C32 C 0.8001(6) 0.1118(4) 1.1561(3) 0.057(2) Uani 1 1 d .
H32A H 0.7392 0.0711 1.1451 0.068 Uiso 1 1 calc R
C33 C 0.9481(6) 0.1909(4) 1.2316(3) 0.059(2) Uani 1 1 d .
H33A H 0.9934 0.2069 1.2744 0.071 Uiso 1 1 calc R
C34 C 0.9698(6) 0.2294(4) 1.1874(3) 0.064(2) Uani 1 1 d .
H34A H 1.0275 0.2721 1.2004 0.077 Uiso 1 1 calc R
C35 C 0.6271(5) 0.0065(4) 0.3075(3) 0.0432(16) Uani 1 1 d .
C36 C 0.4886(5) 0.0052(4) 0.3082(3) 0.0425(16) Uani 1 1 d .
C37 C 0.4181(5) 0.0548(4) 0.2844(3) 0.058(2) Uani 1 1 d .
H37A H 0.4564 0.0901 0.2668 0.070 Uiso 1 1 calc R
C38 C 0.2897(5) 0.0540(4) 0.2858(4) 0.063(2) Uani 1 1 d .
H38A H 0.2434 0.0894 0.2706 0.076 Uiso 1 1 calc R
C39 C 0.2333(5) 0.0007(4) 0.3098(3) 0.0399(15) Uani 1 1 d .
C40 C 0.3016(6) -0.0493(4) 0.3323(4) 0.072(2) Uani 1 1 d .
H40A H 0.2630 -0.0858 0.3486 0.087 Uiso 1 1 calc R
C41 C 0.4298(6) -0.0474(4) 0.3315(4) 0.074(2) Uani 1 1 d .
H41A H 0.4756 -0.0827 0.3472 0.088 Uiso 1 1 calc R
C42 C 0.0976(6) 0.0005(4) 0.3116(3) 0.0433(15) Uani 1 1 d .
C43 C 0.8375(5) -0.1088(4) 0.4694(3) 0.0428(15) Uani 1 1 d .
H43A H 0.8462 -0.0533 0.4945 0.051 Uiso 1 1 calc R
C44 C 0.8143(6) -0.1588(4) 0.5058(3) 0.0597(19) Uani 1 1 d .
H44A H 0.8095 -0.1380 0.5540 0.072 Uiso 1 1 calc R
C45 C 0.7984(7) -0.2400(4) 0.4692(4) 0.062(2) Uani 1 1 d .
C46 C 0.8151(7) -0.2699(4) 0.3957(4) 0.071(2) Uani 1 1 d .
H46A H 0.8102 -0.3253 0.3700 0.085 Uiso 1 1 calc R
C47 C 0.8382(6) -0.2156(4) 0.3644(3) 0.0505(17) Uani 1 1 d .
H47A H 0.8473 -0.2348 0.3165 0.061 Uiso 1 1 calc R
C48 C 0.7502(7) -0.3036(5) 0.6109(4) 0.065(2) Uani 1 1 d .
C49 C 0.6757(7) -0.2874(5) 0.6676(4) 0.081(3) Uani 1 1 d .
H49A H 0.6090 -0.2536 0.6721 0.097 Uiso 1 1 calc R
C50 C 0.7041(7) -0.3231(4) 0.7170(4) 0.074(2) Uani 1 1 d .
H50A H 0.6549 -0.3131 0.7547 0.088 Uiso 1 1 calc R
C51 C 0.8672(6) -0.3824(4) 0.6584(3) 0.0498(17) Uani 1 1 d .
H51A H 0.9338 -0.4162 0.6544 0.060 Uiso 1 1 calc R
C52 C 0.8484(6) -0.3491(4) 0.6084(3) 0.0579(19) Uani 1 1 d .
H52A H 0.9027 -0.3578 0.5732 0.070 Uiso 1 1 calc R
N1 N 0.8313(4) 0.3670(3) 0.8994(2) 0.0332(11) Uani 1 1 d .
N2 N 0.8878(5) 0.2110(3) 1.0091(3) 0.0567(15) Uani 1 1 d .
H2A H 0.8739 0.1596 0.9888 0.068 Uiso 1 1 calc R
N3 N 0.9340(5) 0.2430(3) 1.0773(3) 0.0689(19) Uani 1 1 d .
H3B H 0.9801 0.2863 1.0914 0.083 Uiso 1 1 calc R
N4 N 0.8638(4) 0.1301(3) 1.2165(2) 0.0360(12) Uani 1 1 d .
N5 N 0.8485(4) -0.1345(3) 0.4001(2) 0.0364(11) Uani 1 1 d .
N6 N 0.7691(7) -0.2976(4) 0.4993(4) 0.098(2) Uani 1 1 d .
H6B H 0.7834 -0.3483 0.4794 0.118 Uiso 1 1 calc R
N7 N 0.7162(6) -0.2682(4) 0.5625(4) 0.091(2) Uani 1 1 d .
H7B H 0.6644 -0.2297 0.5714 0.109 Uiso 1 1 calc R
N8 N 0.7994(4) -0.3710(3) 0.7119(2) 0.0377(12) Uani 1 1 d .
O1 O 0.8313(4) 0.6405(2) 0.87415(19) 0.0474(11) Uani 1 1 d .
O2 O 0.8120(4) 0.5487(2) 0.92521(19) 0.0455(11) Uani 1 1 d .
O3 O 0.8443(4) 0.9506(2) 1.1950(2) 0.0586(13) Uani 1 1 d .
O4 O 0.8531(4) 0.8623(2) 1.2490(2) 0.0481(11) Uani 1 1 d .
O5 O 0.6363(3) 0.5505(2) 0.7845(2) 0.0506(12) Uani 1 1 d .
O6 O 0.6365(3) 0.4496(2) 0.8251(2) 0.0483(11) Uani 1 1 d .
O7 O 0.0035(3) 0.4720(3) 0.8407(2) 0.0543(12) Uani 1 1 d .
O8 O 0.0010(4) 0.5539(3) 0.7794(2) 0.0559(12) Uani 1 1 d .
O9 O 0.8134(4) 0.4500(2) 0.69399(19) 0.0513(11) Uani 1 1 d .
O10 O 0.8319(4) 0.3614(2) 0.74738(19) 0.0496(11) Uani 1 1 d .
O11 O 0.8673(4) 0.1391(2) 0.3750(2) 0.0592(13) Uani 1 1 d .
O12 O 0.8770(4) 0.0499(2) 0.4291(2) 0.0501(11) Uani 1 1 d .
O13 O 0.6733(4) 0.0528(3) 0.2810(3) 0.0657(14) Uani 1 1 d .
O14 O 0.6839(4) -0.0378(3) 0.3333(2) 0.0568(13) Uani 1 1 d .
O15 O 0.0401(4) 0.0424(3) 0.2844(2) 0.0602(13) Uani 1 1 d .
O16 O 0.0511(3) -0.0446(2) 0.3405(2) 0.0523(12) Uani 1 1 d .

loop_
_atom_site_aniso_label
_atom_site_aniso_U_11
_atom_site_aniso_U_22
_atom_site_aniso_U_33
_atom_site_aniso_U_23
_atom_site_aniso_U_13
_atom_site_aniso_U_12
Zn1 0.0301(4) 0.0296(4) 0.0266(4) 0.0135(3) 0.0040(3) 0.0025(3)
Zn2 0.0333(4) 0.0275(4) 0.0259(4) 0.0126(3) 0.0040(3) 0.0031(3)
Zn3 0.0317(4) 0.0289(4) 0.0259(4) 0.0138(3) 0.0044(3) 0.0021(3)
Zn4 0.0316(4) 0.0292(4) 0.0263(4) 0.0134(3) 0.0049(3) 0.0025(3)
C1 0.039(4) 0.035(3) 0.028(3) 0.006(3) 0.002(3) -0.006(3)
C2 0.042(4) 0.035(3) 0.025(3) 0.009(3) 0.002(3) -0.004(3)
C3 0.070(5) 0.038(4) 0.023(3) 0.009(3) 0.005(3) 0.008(3)
C4 0.068(5) 0.028(3) 0.039(4) 0.017(3) -0.003(3) 0.008(3)
C5 0.048(4) 0.032(3) 0.026(3) 0.005(3) 0.004(3) 0.003(3)
C6 0.068(4) 0.039(4) 0.023(3) 0.016(3) 0.004(3) 0.002(3)
C7 0.068(4) 0.022(3) 0.027(3) 0.002(3) 0.006(3) -0.003(3)
C8 0.039(4) 0.032(3) 0.033(4) 0.008(3) 0.007(3) 0.002(3)
C9 0.030(3) 0.041(3) 0.028(3) 0.010(3) 0.007(3) 0.007(3)
C10 0.028(3) 0.044(4) 0.042(4) 0.019(3) 0.004(3) 0.005(3)
C11 0.042(4) 0.073(5) 0.107(6) 0.066(5) 0.006(4) -0.001(3)
C12 0.032(4) 0.075(5) 0.110(6) 0.069(5) 0.008(4) 0.013(3)
C13 0.028(3) 0.039(3) 0.044(4) 0.015(3) 0.007(3) 0.002(3)
C14 0.038(4) 0.075(5) 0.119(7) 0.070(5) 0.016(4) 0.001(3)
C15 0.030(4) 0.084(5) 0.150(8) 0.096(6) 0.013(4) 0.011(3)
C16 0.029(4) 0.052(4) 0.035(4) 0.004(3) 0.006(3) -0.007(3)
C17 0.034(3) 0.036(3) 0.032(4) 0.013(3) -0.002(3) 0.001(2)
C18 0.053(4) 0.025(3) 0.033(4) 0.010(3) 0.008(3) 0.005(3)
C19 0.088(5) 0.028(3) 0.035(4) 0.011(3) 0.008(3) 0.004(3)
C20 0.091(5) 0.040(4) 0.030(4) 0.021(3) 0.015(3) 0.013(3)
C21 0.048(4) 0.037(3) 0.029(4) 0.005(3) 0.001(3) 0.004(3)
C22 0.062(4) 0.033(3) 0.033(4) 0.016(3) 0.001(3) -0.004(3)
C23 0.060(4) 0.034(3) 0.024(3) 0.007(3) 0.003(3) 0.001(3)
C24 0.039(4) 0.045(4) 0.028(4) 0.009(3) 0.003(3) 0.004(3)
C25 0.064(4) 0.033(3) 0.019(3) 0.001(3) 0.003(3) 0.003(3)
C26 0.068(5) 0.051(4) 0.030(4) 0.022(3) 0.004(3) 0.009(3)
C27 0.050(4) 0.053(4) 0.042(4) 0.030(3) -0.004(3) -0.006(3)
C28 0.074(5) 0.029(3) 0.051(4) 0.021(3) 0.000(4) 0.004(3)
C29 0.058(4) 0.047(4) 0.028(4) 0.015(3) 0.005(3) 0.007(3)
C30 0.066(5) 0.052(4) 0.051(4) 0.039(4) -0.004(3) -0.009(3)
C31 0.061(5) 0.061(4) 0.050(4) 0.036(4) -0.023(3) -0.029(3)
C32 0.068(5) 0.059(4) 0.054(5) 0.039(4) -0.023(4) -0.029(3)
C33 0.086(5) 0.053(4) 0.045(4) 0.030(4) -0.026(4) -0.026(4)
C34 0.090(6) 0.064(5) 0.051(5) 0.043(4) -0.025(4) -0.040(4)
C35 0.026(4) 0.049(4) 0.052(4) 0.015(3) 0.004(3) 0.000(3)
C36 0.027(3) 0.056(4) 0.060(4) 0.038(4) 0.009(3) 0.004(3)
C37 0.038(4) 0.074(5) 0.089(6) 0.061(5) 0.011(4) 0.002(3)
C38 0.025(4) 0.092(6) 0.101(6) 0.069(5) 0.004(4) 0.006(3)
C39 0.027(3) 0.051(4) 0.049(4) 0.026(3) 0.007(3) 0.005(3)
C40 0.038(4) 0.088(6) 0.127(7) 0.079(6) 0.022(4) 0.002(4)
C41 0.036(4) 0.094(6) 0.126(7) 0.081(6) 0.012(4) 0.018(4)
C42 0.040(4) 0.043(4) 0.047(4) 0.015(3) 0.009(3) -0.003(3)
C43 0.061(4) 0.039(4) 0.034(4) 0.020(3) 0.012(3) 0.004(3)
C44 0.084(6) 0.068(5) 0.036(4) 0.030(4) 0.004(4) 0.005(4)
C45 0.090(6) 0.062(5) 0.051(5) 0.042(4) -0.002(4) -0.009(4)
C46 0.121(7) 0.046(4) 0.055(5) 0.030(4) 0.002(4) -0.008(4)
C47 0.089(5) 0.042(4) 0.027(4) 0.021(3) -0.002(3) -0.006(3)
C48 0.068(5) 0.084(6) 0.068(5) 0.060(5) -0.001(4) -0.009(4)
C49 0.071(6) 0.094(6) 0.117(7) 0.082(6) 0.027(5) 0.028(4)
C50 0.086(6) 0.077(6) 0.091(6) 0.067(5) 0.022(5) 0.016(4)
C51 0.054(4) 0.061(4) 0.047(4) 0.031(4) 0.019(3) 0.018(3)
C52 0.061(5) 0.079(5) 0.055(5) 0.048(4) 0.019(4) 0.015(4)
N1 0.040(3) 0.030(3) 0.032(3) 0.015(2) 0.004(2) 0.001(2)
N2 0.092(5) 0.043(3) 0.045(4) 0.029(3) -0.008(3) -0.006(3)
N3 0.097(5) 0.073(4) 0.052(4) 0.047(3) -0.027(3) -0.037(3)
N4 0.038(3) 0.039(3) 0.038(3) 0.026(2) -0.007(2) -0.007(2)
N5 0.042(3) 0.040(3) 0.033(3) 0.020(2) 0.003(2) 0.004(2)
N6 0.166(8) 0.080(5) 0.074(5) 0.059(4) 0.007(5) -0.005(5)
N7 0.115(6) 0.104(6) 0.091(6) 0.076(5) 0.034(4) 0.030(4)
N8 0.038(3) 0.038(3) 0.044(3) 0.023(3) 0.004(2) 0.007(2)
O1 0.075(3) 0.043(3) 0.024(2) 0.011(2) 0.005(2) -0.006(2)
O2 0.073(3) 0.027(2) 0.031(2) 0.0024(19) 0.011(2) 0.0007(19)
O3 0.108(4) 0.032(2) 0.031(3) 0.007(2) -0.005(2) -0.001(2)
O4 0.077(3) 0.036(2) 0.027(2) 0.006(2) 0.005(2) 0.004(2)
O5 0.029(2) 0.067(3) 0.073(3) 0.045(3) 0.012(2) 0.004(2)
O6 0.027(2) 0.058(3) 0.070(3) 0.035(2) 0.000(2) 0.0098(19)
O7 0.032(3) 0.079(3) 0.060(3) 0.033(3) 0.008(2) -0.003(2)
O8 0.034(3) 0.071(3) 0.075(3) 0.040(3) 0.010(2) 0.014(2)
O9 0.084(3) 0.036(2) 0.030(3) 0.007(2) 0.003(2) 0.012(2)
O10 0.082(3) 0.041(3) 0.025(2) 0.010(2) 0.007(2) 0.013(2)
O11 0.105(4) 0.039(3) 0.029(3) 0.007(2) 0.007(2) 0.005(2)
O12 0.079(3) 0.035(2) 0.032(3) 0.007(2) 0.006(2) 0.004(2)
O13 0.030(3) 0.081(3) 0.110(4) 0.062(3) 0.008(2) 0.003(2)
O14 0.029(3) 0.082(3) 0.079(4) 0.051(3) 0.007(2) 0.009(2)
O15 0.029(3) 0.086(4) 0.087(4) 0.057(3) 0.007(2) 0.012(2)
O16 0.027(2) 0.066(3) 0.072(3) 0.035(3) 0.006(2) 0.000(2)

loop_
_atom_type_symbol
_atom_type_description
_atom_type_scat_dispersion_real
_atom_type_scat_dispersion_imag
_atom_type_scat_source
C C 0.0033 0.0016 'International Tables Vol C Tables 4.2.6.8 and 6.1.1.4'
H H 0.0000 0.0000 'International Tables Vol C Tables 4.2.6.8 and 6.1.1.4'
N N 0.0061 0.0033 'International Tables Vol C Tables 4.2.6.8 and 6.1.1.4'
O O 0.0106 0.0060 'International Tables Vol C Tables 4.2.6.8 and 6.1.1.4'
Zn Zn 0.2839 1.4301 'International Tables Vol C Tables 4.2.6.8 and 6.1.1.4'

loop_
_geom_angle_atom_site_label_1
_geom_angle_atom_site_label_2
_geom_angle_atom_site_label_3
_geom_angle
_geom_angle_site_symmetry_1
_geom_angle_site_symmetry_3
O5 Zn1 O8 163.48(16) . 1_655
O5 Zn1 N8 96.65(17) . 1_565
O8 Zn1 N8 99.85(18) 1_655 1_565
O5 Zn1 O9 91.39(18) . .
O8 Zn1 O9 87.33(18) 1_655 .
N8 Zn1 O9 97.46(18) 1_565 .
O5 Zn1 O1 87.15(17) . .
O8 Zn1 O1 87.33(18) 1_655 .
N8 Zn1 O1 106.62(18) 1_565 .
O9 Zn1 O1 155.89(15) . .
O5 Zn1 Zn2 79.66(11) . .
O8 Zn1 Zn2 84.11(12) 1_655 .
N8 Zn1 Zn2 171.45(14) 1_565 .
O9 Zn1 Zn2 75.04(12) . .
O1 Zn1 Zn2 81.03(12) . .
O10 Zn2 N1 100.29(18) . .
O10 Zn2 O2 160.69(16) . .
N1 Zn2 O2 98.99(18) . .
O10 Zn2 O6 89.52(17) . .
N1 Zn2 O6 103.69(16) . .
O2 Zn2 O6 87.05(17) . .
O10 Zn2 O7 86.97(17) . 1_655
N1 Zn2 O7 103.34(17) . 1_655
O2 Zn2 O7 87.48(17) . 1_655
O6 Zn2 O7 152.93(16) . 1_655
O10 Zn2 Zn1 83.08(12) . .
N1 Zn2 Zn1 176.02(13) . .
O2 Zn2 Zn1 77.61(12) . .
O6 Zn2 Zn1 78.33(11) . .
O7 Zn2 Zn1 74.60(12) 1_655 .
O13 Zn3 O11 88.50(19) . .
O13 Zn3 N4 99.65(18) . 1_554
O11 Zn3 N4 104.92(19) . 1_554
O13 Zn3 O15 162.57(17) . 1_655
O11 Zn3 O15 89.40(19) . 1_655
N4 Zn3 O15 97.61(17) 1_554 1_655
O13 Zn3 O3 88.4(2) . 1_544
O11 Zn3 O3 158.20(16) . 1_544
N4 Zn3 O3 96.88(18) 1_554 1_544
O15 Zn3 O3 87.19(19) 1_655 1_544
O13 Zn3 Zn4 85.24(12) . .
O11 Zn3 Zn4 81.07(13) . .
N4 Zn3 Zn4 172.26(14) 1_554 .
O15 Zn3 Zn4 77.34(12) 1_655 .
O3 Zn3 Zn4 77.17(12) 1_544 .
N5 Zn4 O12 101.13(19) . .
N5 Zn4 O4 99.95(18) . 1_544
O12 Zn4 O4 158.58(16) . 1_544
N5 Zn4 O16 107.21(17) . 1_655
O12 Zn4 O16 88.20(17) . 1_655
O4 Zn4 O16 89.20(17) 1_544 1_655
N5 Zn4 O14 98.30(17) . .
O12 Zn4 O14 87.63(18) . .
O4 Zn4 O14 85.60(18) 1_544 .
O16 Zn4 O14 154.49(17) 1_655 .
N5 Zn4 Zn3 171.49(13) . .
O12 Zn4 Zn3 77.43(13) . .
O4 Zn4 Zn3 81.16(12) 1_544 .
O16 Zn4 Zn3 81.20(12) 1_655 .
O14 Zn4 Zn3 73.32(11) . .
O2 C1 O1 124.6(5) . .
O2 C1 C2 118.5(5) . .
O1 C1 C2 117.0(5) . .
C3 C2 C7 118.5(5) . .
C3 C2 C1 122.1(5) . .
C7 C2 C1 119.4(5) . .
C4 C3 C2 121.7(5) . .
C4 C3 H3A 119.2 . .
C2 C3 H3A 119.2 . .
C3 C4 C5 120.8(5) . .
C3 C4 H4B 119.6 . .
C5 C4 H4B 119.6 . .
C6 C5 C4 118.7(5) . .
C6 C5 C8 119.8(5) . .
C4 C5 C8 121.5(5) . .
C5 C6 C7 121.0(5) . .
C5 C6 H6A 119.5 . .
C7 C6 H6A 119.5 . .
C6 C7 C2 119.3(5) . .
C6 C7 H7A 120.4 . .
C2 C7 H7A 120.4 . .
O4 C8 O3 124.5(5) . .
O4 C8 C5 119.0(5) . .
O3 C8 C5 116.5(5) . .
O5 C9 O6 125.3(5) . .
O5 C9 C10 118.1(5) . .
O6 C9 C10 116.6(5) . .
C15 C10 C11 117.2(5) . .
C15 C10 C9 122.3(5) . .
C11 C10 C9 120.5(5) . .
C12 C11 C10 121.5(6) . .
C12 C11 H11A 119.3 . .
C10 C11 H11A 119.3 . .
C11 C12 C13 120.3(6) . .
C11 C12 H12A 119.8 . .
C13 C12 H12A 119.8 . .
C14 C13 C12 118.7(5) . .
C14 C13 C16 120.9(5) . .
C12 C13 C16 120.4(5) . .
C13 C14 C15 121.2(5) . .
C13 C14 H14A 119.4 . .
C15 C14 H14A 119.4 . .
C10 C15 C14 121.1(5) . .
C10 C15 H15A 119.4 . .
C14 C15 H15A 119.4 . .
O7 C16 O8 125.7(6) . .
O7 C16 C13 117.4(6) . .
O8 C16 C13 116.9(5) . .
O9 C17 O10 124.8(5) . .
O9 C17 C18 118.1(5) . .
O10 C17 C18 117.0(5) . .
C19 C18 C23 117.7(5) . .
C19 C18 C17 121.2(5) . .
C23 C18 C17 121.1(5) . .
C20 C19 C18 121.7(5) . .
C20 C19 H19A 119.2 . .
C18 C19 H19A 119.2 . .
C19 C20 C21 119.7(5) . .
C19 C20 H20A 120.2 . .
C21 C20 H20A 120.2 . .
C20 C21 C22 119.1(5) . .
C20 C21 C24 120.2(5) . .
C22 C21 C24 120.7(5) . .
C23 C22 C21 120.4(5) . .
C23 C22 H22A 119.8 . .
C21 C22 H22A 119.8 . .
C22 C23 C18 121.4(5) . .
C22 C23 H23A 119.3 . .
C18 C23 H23A 119.3 . .
O11 C24 O12 124.3(6) . .
O11 C24 C21 118.1(5) . .
O12 C24 C21 117.5(5) . .
N1 C25 C26 124.4(5) . .
N1 C25 H25A 117.8 . .
C26 C25 H25A 117.8 . .
C25 C26 C27 118.9(6) . .
C25 C26 H26A 120.6 . .
C27 C26 H26A 120.6 . .
N2 C27 C26 122.4(6) . .
N2 C27 C28 119.1(6) . .
C26 C27 C28 118.4(5) . .
C29 C28 C27 119.1(6) . .
C29 C28 H28A 120.4 . .
C27 C28 H28A 120.4 . .
N1 C29 C28 122.6(5) . .
N1 C29 H29A 118.7 . .
C28 C29 H29A 118.7 . .
N3 C30 C31 124.8(6) . .
N3 C30 C34 119.0(5) . .
C31 C30 C34 116.2(5) . .
C30 C31 C32 119.7(6) . .
C30 C31 H31A 120.2 . .
C32 C31 H31A 120.2 . .
N4 C32 C31 124.8(5) . .
N4 C32 H32A 117.6 . .
C31 C32 H32A 117.6 . .
N4 C33 C34 122.6(6) . .
N4 C33 H33A 118.7 . .
C34 C33 H33A 118.7 . .
C33 C34 C30 120.4(6) . .
C33 C34 H34A 119.8 . .
C30 C34 H34A 119.8 . .
O14 C35 O13 126.4(6) . .
O14 C35 C36 117.5(5) . .
O13 C35 C36 116.2(5) . .
C41 C36 C37 117.7(6) . .
C41 C36 C35 120.3(5) . .
C37 C36 C35 122.0(5) . .
C36 C37 C38 121.7(5) . .
C36 C37 H37A 119.1 . .
C38 C37 H37A 119.1 . .
C39 C38 C37 119.2(6) . .
C39 C38 H38A 120.4 . .
C37 C38 H38A 120.4 . .
C40 C39 C38 119.6(6) . .
C40 C39 C42 121.4(5) . .
C38 C39 C42 118.9(5) . .
C39 C40 C41 120.9(6) . .
C39 C40 H40A 119.6 . .
C41 C40 H40A 119.6 . .
C36 C41 C40 120.9(6) . .
C36 C41 H41A 119.6 . .
C40 C41 H41A 119.6 . .
O15 C42 O16 125.8(6) . .
O15 C42 C39 117.9(5) . .
O16 C42 C39 116.2(5) . .
N5 C43 C44 124.4(6) . .
N5 C43 H43A 117.8 . .
C44 C43 H43A 117.8 . .
C45 C44 C43 118.2(6) . .
C45 C44 H44A 120.9 . .
C43 C44 H44A 120.9 . .
C44 C45 N6 124.1(7) . .
C44 C45 C46 118.8(6) . .
N6 C45 C46 117.0(7) . .
C47 C46 C45 118.6(6) . .
C47 C46 H46A 120.7 . .
C45 C46 H46A 120.7 . .
N5 C47 C46 122.6(6) . .
N5 C47 H47A 118.7 . .
C46 C47 H47A 118.7 . .
C52 C48 N7 125.2(7) . .
C52 C48 C49 118.8(6) . .
N7 C48 C49 116.0(7) . .
C50 C49 C48 118.3(7) . .
C50 C49 H49A 120.8 . .
C48 C49 H49A 120.8 . .
N8 C50 C49 121.8(7) . .
N8 C50 H50A 119.1 . .
C49 C50 H50A 119.1 . .
N8 C51 C52 125.6(6) . .
N8 C51 H51A 117.2 . .
C52 C51 H51A 117.2 . .
C48 C52 C51 118.4(6) . .
C48 C52 H52A 120.8 . .
C51 C52 H52A 120.8 . .
C25 N1 C29 116.5(5) . .
C25 N1 Zn2 122.6(4) . .
C29 N1 Zn2 120.8(4) . .
C27 N2 N3 118.1(5) . .
C27 N2 H2A 121.0 . .
N3 N2 H2A 121.0 . .
C30 N3 N2 119.1(5) . .
C30 N3 H3B 120.5 . .
N2 N3 H3B 120.5 . .
C32 N4 C33 116.0(5) . .
C32 N4 Zn3 122.2(4) . 1_556
C33 N4 Zn3 121.0(4) . 1_556
C43 N5 C47 117.3(5) . .
C43 N5 Zn4 122.4(4) . .
C47 N5 Zn4 120.2(4) . .
N7 N6 C45 116.1(7) . .
N7 N6 H6B 121.9 . .
C45 N6 H6B 121.9 . .
N6 N7 C48 116.8(7) . .
N6 N7 H7B 121.6 . .
C48 N7 H7B 121.6 . .
C51 N8 C50 116.9(5) . .
C51 N8 Zn1 121.9(4) . 1_545
C50 N8 Zn1 120.1(4) . 1_545
C1 O1 Zn1 124.6(4) . .
C1 O2 Zn2 131.0(4) . .
C8 O3 Zn3 130.7(4) . 1_566
C8 O4 Zn4 126.4(4) . 1_566
C9 O5 Zn1 128.0(4) . .
C9 O6 Zn2 127.2(4) . .
C16 O7 Zn2 132.5(4) . 1_455
C16 O8 Zn1 122.3(4) . 1_455
C17 O9 Zn1 132.3(4) . .
C17 O10 Zn2 123.9(4) . .
C24 O11 Zn3 126.3(4) . .
C24 O12 Zn4 130.8(4) . .
C35 O13 Zn3 120.7(4) . .
C35 O14 Zn4 134.3(4) . .
C42 O15 Zn3 130.9(4) . 1_455
C42 O16 Zn4 124.7(4) . 1_455

loop_
_geom_bond_atom_site_label_1
_geom_bond_atom_site_label_2
_geom_bond_distance
_geom_bond_site_symmetry_2
Zn1 O5 2.008(4) .
Zn1 O8 2.009(4) 1_655
Zn1 N8 2.011(4) 1_565
Zn1 O9 2.047(4) .
Zn1 O1 2.051(4) .
Zn1 Zn2 2.9703(17) .
Zn2 O10 2.007(4) .
Zn2 N1 2.008(4) .
Zn2 O2 2.024(4) .
Zn2 O6 2.047(4) .
Zn2 O7 2.058(4) 1_655
Zn3 O13 2.010(4) .
Zn3 O11 2.013(4) .
Zn3 N4 2.015(4) 1_554
Zn3 O15 2.031(4) 1_655
Zn3 O3 2.047(4) 1_544
Zn3 Zn4 2.9736(17) .
Zn4 N5 1.993(4) .
Zn4 O12 2.019(4) .
Zn4 O4 2.031(4) 1_544
Zn4 O16 2.033(4) 1_655
Zn4 O14 2.061(4) .
C1 O2 1.251(6) .
C1 O1 1.269(6) .
C1 C2 1.492(7) .
C2 C3 1.377(7) .
C2 C7 1.387(7) .
C3 C4 1.339(7) .
C3 H3A 0.9300 .
C4 C5 1.375(7) .
C4 H4B 0.9300 .
C5 C6 1.373(7) .
C5 C8 1.503(7) .
C6 C7 1.381(7) .
C6 H6A 0.9300 .
C7 H7A 0.9300 .
C8 O4 1.240(6) .
C8 O3 1.254(6) .
C9 O5 1.236(6) .
C9 O6 1.256(6) .
C9 C10 1.504(7) .
C10 C15 1.361(7) .
C10 C11 1.381(7) .
C11 C12 1.361(8) .
C11 H11A 0.9300 .
C12 C13 1.363(7) .
C12 H12A 0.9300 .
C13 C14 1.349(8) .
C13 C16 1.494(7) .
C14 C15 1.367(8) .
C14 H14A 0.9300 .
C15 H15A 0.9300 .
C16 O7 1.243(6) .
C16 O8 1.256(7) .
C17 O9 1.244(6) .
C17 O10 1.245(6) .
C17 C18 1.477(7) .
C18 C19 1.384(7) .
C18 C23 1.394(7) .
C19 C20 1.381(7) .
C19 H19A 0.9300 .
C20 C21 1.384(7) .
C20 H20A 0.9300 .
C21 C22 1.396(7) .
C21 C24 1.502(7) .
C22 C23 1.360(7) .
C22 H22A 0.9300 .
C23 H23A 0.9300 .
C24 O11 1.256(6) .
C24 O12 1.257(6) .
C25 N1 1.345(6) .
C25 C26 1.357(7) .
C25 H25A 0.9300 .
C26 C27 1.380(8) .
C26 H26A 0.9300 .
C27 N2 1.369(7) .
C27 C28 1.391(8) .
C28 C29 1.375(7) .
C28 H28A 0.9300 .
C29 N1 1.356(7) .
C29 H29A 0.9300 .
C30 N3 1.344(7) .
C30 C31 1.349(7) .
C30 C34 1.399(8) .
C31 C32 1.353(7) .
C31 H31A 0.9300 .
C32 N4 1.315(7) .
C32 H32A 0.9300 .
C33 N4 1.342(7) .
C33 C34 1.341(7) .
C33 H33A 0.9300 .
C34 H34A 0.9300 .
C35 O14 1.237(7) .
C35 O13 1.247(7) .
C35 C36 1.507(7) .
C36 C41 1.356(7) .
C36 C37 1.363(7) .
C37 C38 1.399(8) .
C37 H37A 0.9300 .
C38 C39 1.361(7) .
C38 H38A 0.9300 .
C39 C40 1.341(8) .
C39 C42 1.479(8) .
C40 C41 1.396(8) .
C40 H40A 0.9300 .
C41 H41A 0.9300 .
C42 O15 1.227(7) .
C42 O16 1.264(6) .
C43 N5 1.342(6) .
C43 C44 1.372(7) .
C43 H43A 0.9300 .
C44 C45 1.362(9) .
C44 H44A 0.9300 .
C45 N6 1.406(8) .
C45 C46 1.432(9) .
C46 C47 1.358(7) .
C46 H46A 0.9300 .
C47 N5 1.354(7) .
C47 H47A 0.9300 .
C48 C52 1.332(9) .
C48 N7 1.383(8) .
C48 C49 1.402(9) .
C49 C50 1.391(8) .
C49 H49A 0.9300 .
C50 N8 1.327(7) .
C50 H50A 0.9300 .
C51 N8 1.315(6) .
C51 C52 1.357(8) .
C51 H51A 0.9300 .
C52 H52A 0.9300 .
N2 N3 1.371(6) .
N2 H2A 0.8600 .
N3 H3B 0.8600 .
N4 Zn3 2.015(4) 1_556
N6 N7 1.375(8) .
N6 H6B 0.8600 .
N7 H7B 0.8600 .
N8 Zn1 2.011(4) 1_545
O3 Zn3 2.047(4) 1_566
O4 Zn4 2.031(4) 1_566
O7 Zn2 2.058(4) 1_455
O8 Zn1 2.009(4) 1_455
O15 Zn3 2.031(4) 1_455
O16 Zn4 2.033(4) 1_455

loop_
_geom_torsion_atom_site_label_1
_geom_torsion_atom_site_label_2
_geom_torsion_atom_site_label_3
_geom_torsion_atom_site_label_4
_geom_torsion
C27 N2 N3 C30 149.4(6)
C45 N6 N7 C48 -142.9(7)

loop_
_platon_squeeze_void_nr
_platon_squeeze_void_average_x
_platon_squeeze_void_average_y
_platon_squeeze_void_average_z
_platon_squeeze_void_volume
_platon_squeeze_void_count_electrons
1 -0.052 -0.008 -0.017 1481.9 209.6
